data_4325748
loop_
_publ_author_name
'Wen-Jian Chen'
'Da-Hai Yu'
'Xin Xiao'
'Yun-Qian Zhang'
'Qian-Jiang Zhu'
'Sai-Feng Xue'
'Zhu Tao'
'Gang Wei'

_publ_section_title
;
 Difference of Coordination between Alkali- and Alkaline-Earth-Metal Ions
 to a Symmetrical \a,\a',\d,\d'-Tetramethylcucurbit[6]uril
;
_journal_name_full 'Inorganic Chemistry'
_journal_page_first 6956
_journal_page_last 6964
_journal_paper_doi 10.1021/ic200109s
_journal_volume 50
_journal_year 2011
_chemical_formula_moiety 'C80 H128 N48 O44 Sr2, 2(N O3), 2Cl, 4Br, 16(H2 O)'
_chemical_formula_sum 'C80 H160 Br4 Cl2 N50 O66 Sr4'
_chemical_formula_weight 3619.60
_chemical_name_systematic
;
 ?
;
_space_group_IT_number 2
_symmetry_cell_setting triclinic
_symmetry_space_group_name_Hall '-P 1'
_symmetry_space_group_name_H-M 'P -1'
_atom_sites_solution_hydrogens geom
_atom_sites_solution_primary direct
_atom_sites_solution_secondary difmap
_audit_creation_method SHELXL-97
_cell_angle_alpha 87.093(2)
_cell_angle_beta 80.497(2)
_cell_angle_gamma 73.618(2)
_cell_formula_units_Z 1
_cell_length_a 10.6622(6)
_cell_length_b 13.1800(8)
_cell_length_c 26.7320(16)
_cell_measurement_reflns_used 74
_cell_measurement_temperature 223(2)
_cell_measurement_theta_max 22.8
_cell_measurement_theta_min 1.52
_cell_volume 3554.6(4)
_computing_structure_refinement 'SHELXL-97 (Sheldrick, 1997)'
_diffrn_ambient_temperature 223(2)
_diffrn_measured_fraction_theta_full 0.982
_diffrn_measured_fraction_theta_max 0.982
_diffrn_measurement_device_type 'Bruker CCD Area Detector'
_diffrn_measurement_method '\f and \w scan'
_diffrn_radiation_monochromator graphite
_diffrn_radiation_source 'fine-focus sealed tube'
_diffrn_radiation_type MoK\a
_diffrn_radiation_wavelength 0.71073
_diffrn_reflns_av_R_equivalents 0.0494
_diffrn_reflns_av_sigmaI/netI 0.0628
_diffrn_reflns_limit_h_max 12
_diffrn_reflns_limit_h_min -12
_diffrn_reflns_limit_k_max 15
_diffrn_reflns_limit_k_min -15
_diffrn_reflns_limit_l_max 31
_diffrn_reflns_limit_l_min -31
_diffrn_reflns_number 36397
_diffrn_reflns_theta_full 25.00
_diffrn_reflns_theta_max 25.00
_diffrn_reflns_theta_min 0.77
_exptl_absorpt_coefficient_mu 2.765
_exptl_absorpt_correction_T_max 0.6660
_exptl_absorpt_correction_T_min 0.4715
_exptl_absorpt_correction_type multi-scan
_exptl_absorpt_process_details 'SADABS (Bruker, 2005)'
_exptl_crystal_colour colorless
_exptl_crystal_density_diffrn 1.691
_exptl_crystal_description plate
_exptl_crystal_F_000 1844
_exptl_crystal_size_max 0.32
_exptl_crystal_size_mid 0.29
_exptl_crystal_size_min 0.16
_platon_squeeze_details
;
;
_refine_diff_density_max 1.471
_refine_diff_density_min -0.833
_refine_diff_density_rms 0.120
_refine_ls_extinction_method none
_refine_ls_goodness_of_fit_ref 1.110
_refine_ls_hydrogen_treatment constr
_refine_ls_matrix_type full
_refine_ls_number_parameters 907
_refine_ls_number_reflns 12316
_refine_ls_number_restraints 1
_refine_ls_restrained_S_all 1.110
_refine_ls_R_factor_all 0.0879
_refine_ls_R_factor_gt 0.0620
_refine_ls_shift/su_max 0.002
_refine_ls_shift/su_mean 0.000
_refine_ls_structure_factor_coef Fsqd
_refine_ls_weighting_details 'calc w=1/[\s^2^(Fo^2^)+(0.1139P)^2^+0.0000P] where P=(Fo^2^+2Fc^2^)/3'
_refine_ls_weighting_scheme calc
_refine_ls_wR_factor_gt 0.1763
_refine_ls_wR_factor_ref 0.1905
_reflns_number_gt 8675
_reflns_number_total 12316
_reflns_threshold_expression >2sigma(I)
_cod_data_source_file ic200109s_si_003_11.cif
_cod_data_source_block complex11
_cod_database_code 4325748

loop_
_symmetry_equiv_pos_as_xyz
'x, y, z'
'-x, -y, -z'

loop_
_atom_site_label
_atom_site_type_symbol
_atom_site_fract_x
_atom_site_fract_y
_atom_site_fract_z
_atom_site_U_iso_or_equiv
_atom_site_adp_type
_atom_site_occupancy
_atom_site_symmetry_multiplicity
_atom_site_calc_flag
_atom_site_refinement_flags
_atom_site_disorder_assembly
_atom_site_disorder_group
O1W O 1.0866(4) 0.3872(3) -0.06376(15) 0.0340(10) Uani 1 1 d . . .
O2W O 0.8693(4) 0.7200(3) -0.04840(16) 0.0362(10) Uani 1 1 d . . .
O3W O 2.6646(4) 0.7804(4) 0.4690(2) 0.0634(16) Uani 1 1 d . A .
O4W O 0.8196(5) 0.5116(4) -0.01379(15) 0.0448(11) Uani 1 1 d . . .
O5W O 0.9689(4) 0.6987(4) -0.17132(17) 0.0511(13) Uani 1 1 d . . .
O6W O 1.0609(5) 0.4663(4) -0.18870(16) 0.0483(12) Uani 1 1 d . . .
O7W O 2.6778(6) 0.7462(4) 0.3523(2) 0.0663(15) Uani 1 1 d . A .
O8W O 2.6331(7) 0.9720(5) 0.3072(2) 0.0859(14) Uani 1 1 d . A .
O9W O 2.6996(7) 0.9902(5) 0.4848(2) 0.0859(14) Uani 1 1 d . A .
O10W O 2.4848(7) 1.0888(6) 0.4381(3) 0.0293(18) Uani 0.50 1 d P A 1
O10B O 2.5022(8) 1.1201(7) 0.3981(4) 0.044(2) Uani 0.50 1 d P A 2
O11W O 2.1869(9) 0.4536(8) 0.3182(3) 0.047(2) Uani 0.50 1 d P . .
N25 N 1.0587(5) 0.7222(4) 0.24854(16) 0.0182(7) Uani 1 1 d . . .
O13 O 1.1344(7) 0.6714(5) 0.2739(2) 0.0789(18) Uani 1 1 d . . .
O14 O 1.0870(7) 0.8016(5) 0.2235(2) 0.0840(19) Uani 1 1 d . . .
O15 O 0.9601(9) 0.7066(6) 0.2439(3) 0.114(3) Uani 1 1 d . . .
Sr1 Sr 0.94046(5) 0.55467(4) -0.103729(18) 0.02231(16) Uani 1 1 d . . .
Sr2 Sr 2.66185(5) 0.92032(5) 0.39900(3) 0.03861(19) Uani 1 1 d . . .
Cl1 Cl 1.1879(4) 0.7571(4) -0.24486(16) 0.0779(14) Uani 0.50 1 d P . .
Cl2 Cl 0.8393(6) 0.6870(5) -0.2545(2) 0.0957(17) Uani 0.50 1 d P . .
Br1 Br 2.47977(11) 0.48340(9) 0.31467(4) 0.0469(4) Uani 0.642(3) 1 d P B 1
Br2 Br 1.53746(11) 0.79452(11) 0.24853(5) 0.0504(5) Uani 0.605(3) 1 d P C 2
Br2B Br 1.523(3) 0.741(3) 0.2914(11) 0.069(14) Uani 0.028(3) 1 d P D 3
Br3A Br 1.1012(3) 1.05658(16) 0.18071(7) 0.0850(12) Uani 0.400(3) 1 d P E 4
Br3B Br 1.2377(14) 1.0471(6) 0.1900(2) 0.0850(12) Uani 0.116(2) 1 d P F 5
Br3C Br 1.4171(14) 0.9982(11) 0.1925(3) 0.212(7) Uani 0.210(4) 1 d P G 6
C1 C 1.6032(5) 0.6570(4) -0.1345(2) 0.0236(12) Uani 1 1 d . . .
C2 C 1.4489(5) 0.6151(4) -0.17611(19) 0.0203(11) Uani 1 1 d . . .
H2 H 1.4465 0.6209 -0.2130 0.024 Uiso 1 1 calc R . .
C3 C 1.3871(5) 0.7223(4) -0.14962(19) 0.0213(12) Uani 1 1 d . . .
H3 H 1.3646 0.7807 -0.1743 0.026 Uiso 1 1 calc R . .
C4 C 1.2602(5) 0.6076(4) -0.11888(19) 0.0220(12) Uani 1 1 d . . .
C5 C 1.4858(5) 0.8367(4) -0.1024(2) 0.0245(12) Uani 1 1 d . . .
H5A H 1.5771 0.8389 -0.1028 0.029 Uiso 1 1 calc R . .
H5B H 1.4452 0.8927 -0.1251 0.029 Uiso 1 1 calc R . .
C6 C 1.1664(5) 0.7950(4) -0.0905(2) 0.0242(12) Uani 1 1 d . . .
H6A H 1.1521 0.8570 -0.1129 0.029 Uiso 1 1 calc R . .
H6B H 1.0834 0.7749 -0.0832 0.029 Uiso 1 1 calc R . .
C7 C 1.4795(5) 0.8506(4) -0.0115(2) 0.0225(12) Uani 1 1 d . . .
C8 C 1.2705(5) 0.9018(4) -0.03860(19) 0.0223(12) Uani 1 1 d . . .
C9 C 1.2512(5) 0.9149(4) 0.02151(19) 0.0194(11) Uani 1 1 d . . .
C10 C 1.1458(5) 0.7906(4) 0.00125(19) 0.0201(11) Uani 1 1 d . . .
C11 C 1.4309(6) 0.8868(4) 0.0795(2) 0.0256(12) Uani 1 1 d . . .
H11A H 1.5187 0.8989 0.0730 0.031 Uiso 1 1 calc R . .
H11B H 1.3698 0.9481 0.0981 0.031 Uiso 1 1 calc R . .
C12 C 1.1333(5) 0.8198(4) 0.09280(19) 0.0247(12) Uani 1 1 d . . .
H12A H 1.1090 0.8862 0.1116 0.030 Uiso 1 1 calc R . .
H12B H 1.0542 0.7947 0.0959 0.030 Uiso 1 1 calc R . .
C13 C 1.5535(5) 0.7170(5) 0.1159(2) 0.0272(13) Uani 1 1 d . . .
C14 C 1.3226(5) 0.7740(4) 0.1434(2) 0.0238(12) Uani 1 1 d . . .
H14 H 1.2756 0.8332 0.1669 0.029 Uiso 1 1 calc R . .
C15 C 1.3842(5) 0.6711(4) 0.1718(2) 0.0240(12) Uani 1 1 d . . .
H15 H 1.3776 0.6839 0.2085 0.029 Uiso 1 1 calc R . .
C16 C 1.2216(5) 0.6446(4) 0.12960(18) 0.0200(11) Uani 1 1 d . . .
C17 C 1.6218(5) 0.5561(4) 0.1673(2) 0.0271(13) Uani 1 1 d . . .
H17A H 1.7077 0.5708 0.1575 0.033 Uiso 1 1 calc R . .
H17B H 1.6011 0.5585 0.2044 0.033 Uiso 1 1 calc R . .
C18 C 1.3142(5) 0.5030(4) 0.18816(19) 0.0228(12) Uani 1 1 d . . .
H18A H 1.2289 0.4877 0.1897 0.027 Uiso 1 1 calc R . .
H18B H 1.3273 0.5101 0.2231 0.027 Uiso 1 1 calc R . .
C19 C 1.2193(6) 1.0043(5) -0.0681(2) 0.0354(15) Uani 1 1 d . . .
H19A H 1.1242 1.0311 -0.0583 0.053 Uiso 1 1 calc R . .
H19B H 1.2398 0.9899 -0.1042 0.053 Uiso 1 1 calc R . .
H19C H 1.2616 1.0566 -0.0603 0.053 Uiso 1 1 calc R . .
C20 C 1.1827(6) 1.0235(5) 0.0408(2) 0.0351(14) Uani 1 1 d . . .
H20A H 1.2352 1.0710 0.0275 0.053 Uiso 1 1 calc R . .
H20B H 1.1713 1.0231 0.0775 0.053 Uiso 1 1 calc R . .
H20C H 1.0967 1.0474 0.0299 0.053 Uiso 1 1 calc R . .
C21 C 1.6567(5) 1.2888(4) 0.4864(2) 0.0234(12) Uani 1 1 d . . .
C22 C 1.7425(5) 1.4089(4) 0.5220(2) 0.0208(11) Uani 1 1 d . . .
C23 C 1.7849(5) 1.4073(4) 0.4626(2) 0.0221(12) Uani 1 1 d . . .
C24 C 1.9760(5) 1.3542(4) 0.5019(2) 0.0242(12) Uani 1 1 d . . .
C25 C 1.7284(5) 1.2990(5) 0.3948(2) 0.0278(13) Uani 1 1 d . . .
H25A H 1.6521 1.2720 0.3939 0.033 Uiso 1 1 calc R . .
H25B H 1.7178 1.3631 0.3739 0.033 Uiso 1 1 calc R . .
C26 C 2.0198(5) 1.3655(4) 0.4086(2) 0.0258(12) Uani 1 1 d . . .
H26A H 1.9812 1.4235 0.3865 0.031 Uiso 1 1 calc R . .
H26B H 2.1033 1.3753 0.4152 0.031 Uiso 1 1 calc R . .
C27 C 1.8497(6) 1.1180(4) 0.3636(2) 0.0247(12) Uani 1 1 d . . .
C28 C 1.9662(5) 1.2475(4) 0.34796(19) 0.0244(12) Uani 1 1 d . . .
H28 H 1.9451 1.3059 0.3232 0.029 Uiso 1 1 calc R . .
C29 C 2.0498(5) 1.1420(4) 0.3215(2) 0.0214(11) Uani 1 1 d . . .
H29 H 2.0742 1.1509 0.2845 0.026 Uiso 1 1 calc R . .
C30 C 2.1629(6) 1.1893(5) 0.3809(2) 0.0288(13) Uani 1 1 d . . .
C31 C 1.9926(5) 0.9699(4) 0.3104(2) 0.0247(12) Uani 1 1 d . . .
H31A H 1.9086 0.9547 0.3086 0.030 Uiso 1 1 calc R . .
H31B H 2.0388 0.9717 0.2756 0.030 Uiso 1 1 calc R . .
C32 C 2.2826(5) 1.0263(4) 0.3317(2) 0.0268(13) Uani 1 1 d . . .
H32A H 2.2980 1.0227 0.2946 0.032 Uiso 1 1 calc R . .
H32B H 2.3591 1.0417 0.3421 0.032 Uiso 1 1 calc R . .
C33 C 2.0223(5) 0.8172(4) 0.36902(19) 0.0210(11) Uani 1 1 d . . .
C34 C 2.2139(5) 0.8564(4) 0.32839(19) 0.0222(12) Uani 1 1 d . . .
H34 H 2.2490 0.8470 0.2917 0.027 Uiso 1 1 calc R . .
C35 C 2.2531(5) 0.7497(4) 0.3583(2) 0.0222(12) Uani 1 1 d . . .
H35 H 2.3006 0.6893 0.3355 0.027 Uiso 1 1 calc R . .
C36 C 2.3513(5) 0.8701(4) 0.3864(2) 0.0255(13) Uani 1 1 d . . .
C37 C 2.1098(6) 0.6413(5) 0.4068(2) 0.0278(13) Uani 1 1 d . . .
H37A H 2.1743 0.5823 0.3878 0.033 Uiso 1 1 calc R . .
H37B H 2.0211 0.6360 0.4044 0.033 Uiso 1 1 calc R . .
C38 C 2.4114(5) 0.6892(4) 0.4215(2) 0.0240(12) Uani 1 1 d . . .
H38A H 2.4881 0.7106 0.4280 0.029 Uiso 1 1 calc R A .
H38B H 2.4449 0.6244 0.4013 0.029 Uiso 1 1 calc R . .
C39 C 1.6677(6) 1.5167(5) 0.5446(2) 0.0328(14) Uani 1 1 d . . .
H39A H 1.7249 1.5632 0.5391 0.049 Uiso 1 1 calc R . .
H39B H 1.6403 1.5093 0.5807 0.049 Uiso 1 1 calc R . .
H39C H 1.5903 1.5465 0.5284 0.049 Uiso 1 1 calc R . .
C40 C 1.7363(6) 1.5104(5) 0.4356(2) 0.0334(14) Uani 1 1 d . . .
H40A H 1.6404 1.5308 0.4401 0.050 Uiso 1 1 calc R . .
H40B H 1.7716 1.5023 0.3997 0.050 Uiso 1 1 calc R . .
H40C H 1.7657 1.5647 0.4496 0.050 Uiso 1 1 calc R . .
N1 N 1.5829(4) 0.5862(3) -0.16545(15) 0.0182(7) Uani 1 1 d . . .
N2 N 1.4881(4) 0.7335(4) -0.12209(16) 0.0244(10) Uani 1 1 d . . .
N3 N 1.3668(4) 0.5490(3) -0.15090(16) 0.0221(10) Uani 1 1 d . . .
N4 N 1.2694(4) 0.7075(3) -0.11736(16) 0.0216(10) Uani 1 1 d . . .
N5 N 1.4150(4) 0.8576(4) -0.05217(16) 0.0238(10) Uani 1 1 d . . .
N6 N 1.3883(4) 0.8799(4) 0.03163(16) 0.0238(10) Uani 1 1 d . . .
N7 N 1.1970(4) 0.8239(4) -0.04374(16) 0.0232(10) Uani 1 1 d . . .
N8 N 1.1749(4) 0.8405(3) 0.03976(16) 0.0218(10) Uani 1 1 d . . .
N9 N 1.4371(4) 0.7942(4) 0.11102(17) 0.0268(11) Uani 1 1 d . . .
N10 N 1.5224(4) 0.6385(3) 0.14686(16) 0.0228(10) Uani 1 1 d . . .
N11 N 1.2336(4) 0.7425(3) 0.11571(16) 0.0211(10) Uani 1 1 d . . .
N12 N 1.3070(4) 0.6011(4) 0.16306(16) 0.0234(10) Uani 1 1 d . . .
N13 N 1.6615(4) 1.3348(4) 0.52955(17) 0.0246(10) Uani 1 1 d . . .
N14 N 1.7287(4) 1.3266(4) 0.44717(16) 0.0230(10) Uani 1 1 d . . .
N15 N 1.8721(4) 1.3684(4) 0.54000(16) 0.0263(11) Uani 1 1 d . . .
N16 N 1.9300(4) 1.3725(4) 0.45660(17) 0.0270(11) Uani 1 1 d . . .
N17 N 1.8479(5) 1.2204(4) 0.37313(17) 0.0267(11) Uani 1 1 d . . .
N18 N 1.9645(5) 1.0738(4) 0.33318(18) 0.0288(11) Uani 1 1 d . . .
N19 N 2.0478(4) 1.2675(4) 0.38228(18) 0.0277(11) Uani 1 1 d . . .
N20 N 2.1658(4) 1.1123(4) 0.34766(16) 0.0240(10) Uani 1 1 d . . .
N21 N 2.0713(4) 0.8863(3) 0.33753(16) 0.0230(10) Uani 1 1 d . . .
N22 N 2.1250(4) 0.7399(4) 0.38379(16) 0.0233(10) Uani 1 1 d . . .
N23 N 2.2741(4) 0.9243(3) 0.35194(17) 0.0225(10) Uani 1 1 d . A .
N24 N 2.3352(4) 0.7705(3) 0.39217(17) 0.0238(10) Uani 1 1 d . A .
O1 O 1.7089(4) 0.6521(3) -0.12060(14) 0.0291(9) Uani 1 1 d . . .
O2 O 1.5994(4) 0.8266(3) -0.01340(14) 0.0308(9) Uani 1 1 d . . .
O3 O 1.6623(4) 0.7200(3) 0.09497(17) 0.0414(11) Uani 1 1 d . . .
O4 O 1.1676(4) 0.5756(3) -0.09642(14) 0.0278(9) Uani 1 1 d . . .
O5 O 1.0756(4) 0.7286(3) 0.00755(14) 0.0286(9) Uani 1 1 d . . .
O6 O 1.1423(4) 0.6036(3) 0.11677(14) 0.0286(9) Uani 1 1 d . . .
O7 O 1.5927(4) 1.2253(3) 0.48284(15) 0.0329(10) Uani 1 1 d . . .
O8 O 1.7611(4) 1.0778(3) 0.37863(15) 0.0314(9) Uani 1 1 d . . .
O9 O 1.9046(3) 0.8214(3) 0.38120(14) 0.0280(9) Uani 1 1 d . . .
O10 O 2.0912(4) 1.3333(3) 0.50735(15) 0.0321(10) Uani 1 1 d . . .
O11 O 2.2501(4) 1.1880(4) 0.40618(19) 0.0502(13) Uani 1 1 d . . .
O12 O 2.4225(4) 0.9062(3) 0.40849(14) 0.0281(9) Uani 1 1 d . A .

loop_
_atom_site_aniso_label
_atom_site_aniso_U_11
_atom_site_aniso_U_22
_atom_site_aniso_U_33
_atom_site_aniso_U_23
_atom_site_aniso_U_13
_atom_site_aniso_U_12
O1W 0.028(2) 0.031(2) 0.043(2) 0.0066(19) -0.0057(18) -0.0081(19)
O2W 0.034(2) 0.027(2) 0.050(2) -0.0058(19) -0.012(2) -0.0081(19)
O3W 0.029(3) 0.034(3) 0.130(5) 0.021(3) -0.026(3) -0.010(2)
O4W 0.056(3) 0.042(3) 0.036(2) -0.002(2) -0.004(2) -0.015(2)
O5W 0.038(3) 0.054(3) 0.057(3) 0.022(2) -0.006(2) -0.012(2)
O6W 0.049(3) 0.057(3) 0.042(2) -0.019(2) 0.004(2) -0.023(2)
O7W 0.076(4) 0.040(3) 0.087(4) -0.017(3) -0.013(3) -0.019(3)
O8W 0.117(4) 0.062(3) 0.084(3) -0.004(2) 0.008(3) -0.046(3)
O9W 0.117(4) 0.062(3) 0.084(3) -0.004(2) 0.008(3) -0.046(3)
O10W 0.016(4) 0.030(5) 0.043(5) -0.007(4) -0.006(4) -0.007(3)
O10B 0.021(5) 0.036(6) 0.073(7) -0.011(5) -0.007(5) -0.006(4)
O11W 0.050(6) 0.058(7) 0.029(4) -0.007(4) 0.011(4) -0.017(5)
N25 0.0174(16) 0.0195(18) 0.0194(15) -0.0089(13) -0.0017(13) -0.0069(14)
O13 0.095(5) 0.063(4) 0.070(4) -0.028(3) 0.001(4) -0.011(4)
O14 0.104(5) 0.067(4) 0.062(3) -0.007(3) 0.015(3) -0.009(4)
O15 0.122(7) 0.084(6) 0.124(6) 0.009(5) -0.012(5) -0.014(5)
Sr1 0.0177(3) 0.0217(3) 0.0305(3) 0.0014(2) -0.0073(2) -0.0083(2)
Sr2 0.0167(3) 0.0232(3) 0.0769(5) -0.0121(3) -0.0024(3) -0.0078(2)
Cl1 0.060(3) 0.124(4) 0.062(2) 0.021(3) -0.023(2) -0.041(3)
Cl2 0.090(4) 0.117(5) 0.088(3) 0.014(3) -0.013(3) -0.045(3)
Br1 0.0478(7) 0.0489(8) 0.0351(6) -0.0147(5) -0.0041(5) 0.0019(5)
Br2 0.0375(7) 0.0645(10) 0.0532(9) -0.0269(6) -0.0063(5) -0.0166(6)
Br2B 0.053(19) 0.11(3) 0.06(2) -0.026(18) -0.022(14) -0.041(18)
Br3A 0.194(3) 0.0304(12) 0.0301(10) -0.0047(7) 0.0026(13) -0.0408(15)
Br3B 0.194(3) 0.0304(12) 0.0301(10) -0.0047(7) 0.0026(13) -0.0408(15)
Br3C 0.285(15) 0.291(14) 0.104(6) -0.074(7) 0.009(7) -0.162(12)
C1 0.016(3) 0.021(3) 0.030(3) 0.002(2) 0.002(2) -0.003(2)
C2 0.014(3) 0.023(3) 0.024(3) 0.002(2) -0.006(2) -0.004(2)
C3 0.023(3) 0.016(3) 0.029(3) 0.001(2) -0.005(2) -0.010(2)
C4 0.022(3) 0.021(3) 0.029(3) 0.008(2) -0.015(2) -0.011(2)
C5 0.020(3) 0.025(3) 0.031(3) -0.002(2) -0.003(2) -0.010(2)
C6 0.016(3) 0.027(3) 0.031(3) -0.003(2) -0.006(2) -0.005(2)
C7 0.022(3) 0.015(3) 0.034(3) -0.001(2) -0.005(2) -0.011(2)
C8 0.015(3) 0.025(3) 0.030(3) -0.002(2) -0.004(2) -0.009(2)
C9 0.010(2) 0.016(3) 0.033(3) -0.003(2) -0.007(2) -0.002(2)
C10 0.016(3) 0.014(3) 0.030(3) -0.003(2) -0.005(2) -0.003(2)
C11 0.028(3) 0.017(3) 0.036(3) -0.002(2) -0.007(2) -0.011(2)
C12 0.017(3) 0.025(3) 0.030(3) -0.002(2) 0.000(2) -0.003(2)
C13 0.021(3) 0.023(3) 0.038(3) -0.004(3) -0.005(3) -0.008(2)
C14 0.020(3) 0.023(3) 0.033(3) -0.010(2) -0.005(2) -0.010(2)
C15 0.022(3) 0.025(3) 0.027(3) 0.000(2) -0.009(2) -0.006(2)
C16 0.018(3) 0.019(3) 0.022(3) -0.005(2) -0.003(2) -0.003(2)
C17 0.018(3) 0.029(3) 0.040(3) -0.001(3) -0.014(2) -0.010(2)
C18 0.020(3) 0.023(3) 0.026(3) -0.001(2) -0.003(2) -0.006(2)
C19 0.036(4) 0.030(4) 0.041(3) 0.003(3) -0.004(3) -0.012(3)
C20 0.028(3) 0.023(3) 0.053(4) -0.001(3) -0.004(3) -0.005(3)
C21 0.017(3) 0.019(3) 0.035(3) -0.001(2) -0.009(2) -0.003(2)
C22 0.018(3) 0.012(3) 0.033(3) 0.000(2) -0.010(2) -0.003(2)
C23 0.020(3) 0.016(3) 0.034(3) 0.003(2) -0.013(2) -0.006(2)
C24 0.025(3) 0.016(3) 0.036(3) 0.005(2) -0.010(2) -0.010(2)
C25 0.024(3) 0.026(3) 0.033(3) -0.005(3) -0.011(2) 0.000(2)
C26 0.021(3) 0.022(3) 0.038(3) -0.004(2) -0.005(2) -0.011(2)
C27 0.028(3) 0.019(3) 0.031(3) 0.002(2) -0.016(2) -0.008(3)
C28 0.028(3) 0.021(3) 0.027(3) 0.007(2) -0.009(2) -0.011(2)
C29 0.025(3) 0.015(3) 0.027(3) 0.000(2) -0.010(2) -0.007(2)
C30 0.026(3) 0.028(4) 0.032(3) 0.001(3) -0.008(3) -0.006(3)
C31 0.025(3) 0.017(3) 0.033(3) 0.001(2) -0.014(2) -0.001(2)
C32 0.024(3) 0.016(3) 0.037(3) 0.003(2) 0.001(2) -0.004(2)
C33 0.023(3) 0.018(3) 0.023(3) -0.003(2) -0.008(2) -0.005(2)
C34 0.018(3) 0.024(3) 0.024(3) -0.002(2) -0.002(2) -0.007(2)
C35 0.019(3) 0.017(3) 0.032(3) 0.003(2) -0.005(2) -0.006(2)
C36 0.015(3) 0.024(3) 0.037(3) -0.002(3) 0.000(2) -0.008(2)
C37 0.031(3) 0.026(3) 0.035(3) 0.007(3) -0.016(3) -0.017(3)
C38 0.012(3) 0.022(3) 0.038(3) -0.004(2) -0.007(2) -0.003(2)
C39 0.036(3) 0.020(3) 0.042(3) -0.003(3) -0.010(3) -0.004(3)
C40 0.035(3) 0.020(3) 0.045(3) -0.002(3) -0.010(3) -0.003(3)
N1 0.0174(16) 0.0195(18) 0.0194(15) -0.0089(13) -0.0017(13) -0.0069(14)
N2 0.020(2) 0.026(3) 0.032(2) 0.000(2) -0.0095(19) -0.011(2)
N3 0.015(2) 0.017(3) 0.035(2) 0.000(2) -0.0045(19) -0.0061(19)
N4 0.012(2) 0.021(3) 0.032(2) -0.001(2) -0.0008(18) -0.0068(19)
N5 0.016(2) 0.027(3) 0.030(2) -0.004(2) -0.0038(19) -0.007(2)
N6 0.016(2) 0.028(3) 0.030(2) -0.005(2) -0.0039(19) -0.009(2)
N7 0.024(2) 0.020(3) 0.030(2) 0.0008(19) -0.0039(19) -0.013(2)
N8 0.019(2) 0.020(3) 0.027(2) -0.0006(19) -0.0038(19) -0.0067(19)
N9 0.018(2) 0.024(3) 0.041(3) 0.007(2) -0.008(2) -0.010(2)
N10 0.018(2) 0.017(2) 0.033(2) 0.000(2) -0.0054(19) -0.0027(19)
N11 0.016(2) 0.019(3) 0.032(2) 0.005(2) -0.0089(19) -0.0084(19)
N12 0.024(2) 0.019(3) 0.030(2) 0.001(2) -0.009(2) -0.008(2)
N13 0.020(2) 0.021(3) 0.036(3) -0.004(2) -0.008(2) -0.008(2)
N14 0.024(2) 0.020(3) 0.030(2) -0.0010(19) -0.0118(19) -0.008(2)
N15 0.019(2) 0.033(3) 0.031(2) 0.007(2) -0.010(2) -0.010(2)
N16 0.022(2) 0.025(3) 0.037(3) 0.001(2) -0.012(2) -0.006(2)
N17 0.027(3) 0.019(3) 0.035(3) 0.002(2) -0.011(2) -0.006(2)
N18 0.028(3) 0.019(3) 0.040(3) -0.004(2) -0.008(2) -0.006(2)
N19 0.023(3) 0.017(3) 0.044(3) 0.000(2) -0.013(2) -0.003(2)
N20 0.023(2) 0.020(3) 0.029(2) 0.002(2) -0.0075(19) -0.005(2)
N21 0.019(2) 0.016(2) 0.033(2) 0.002(2) -0.0062(19) -0.0030(19)
N22 0.018(2) 0.025(3) 0.030(2) 0.003(2) -0.0089(19) -0.008(2)
N23 0.014(2) 0.020(3) 0.037(2) 0.002(2) -0.0095(19) -0.0064(19)
N24 0.021(2) 0.014(2) 0.039(3) 0.000(2) -0.012(2) -0.0055(19)
O1 0.017(2) 0.033(2) 0.042(2) -0.0043(18) -0.0097(17) -0.0105(17)
O2 0.016(2) 0.037(3) 0.039(2) -0.0079(19) -0.0020(17) -0.0068(18)
O3 0.026(2) 0.038(3) 0.061(3) 0.010(2) -0.008(2) -0.012(2)
O4 0.021(2) 0.029(2) 0.036(2) 0.0041(17) -0.0055(17) -0.0121(18)
O5 0.029(2) 0.031(2) 0.033(2) -0.0003(17) -0.0057(17) -0.0194(19)
O6 0.025(2) 0.029(2) 0.038(2) 0.0013(18) -0.0109(17) -0.0155(18)
O7 0.030(2) 0.030(2) 0.046(2) -0.0116(19) -0.0052(18) -0.0168(19)
O8 0.028(2) 0.027(2) 0.045(2) -0.0002(19) -0.0097(18) -0.0142(19)
O9 0.015(2) 0.028(2) 0.041(2) 0.0018(18) -0.0066(17) -0.0047(17)
O10 0.014(2) 0.037(3) 0.049(2) 0.007(2) -0.0148(17) -0.0085(18)
O11 0.040(3) 0.041(3) 0.069(3) -0.018(2) -0.029(2) 0.006(2)
O12 0.022(2) 0.023(2) 0.045(2) 0.0041(18) -0.0130(18) -0.0111(17)

loop_
_atom_type_symbol
_atom_type_description
_atom_type_scat_dispersion_real
_atom_type_scat_dispersion_imag
_atom_type_scat_source
C C 0.0033 0.0016 'International Tables Vol C Tables 4.2.6.8 and 6.1.1.4'
H H 0.0000 0.0000 'International Tables Vol C Tables 4.2.6.8 and 6.1.1.4'
N N 0.0061 0.0033 'International Tables Vol C Tables 4.2.6.8 and 6.1.1.4'
O O 0.0106 0.0060 'International Tables Vol C Tables 4.2.6.8 and 6.1.1.4'
Sr Sr -1.5307 3.2498 'International Tables Vol C Tables 4.2.6.8 and 6.1.1.4'
Cl Cl 0.1484 0.1585 'International Tables Vol C Tables 4.2.6.8 and 6.1.1.4'
Br Br -0.2901 2.4595 'International Tables Vol C Tables 4.2.6.8 and 6.1.1.4'

loop_
_geom_angle_atom_site_label_1
_geom_angle_atom_site_label_2
_geom_angle_atom_site_label_3
_geom_angle
_geom_angle_site_symmetry_1
_geom_angle_site_symmetry_3
O15 N25 O13 125.1(7) . .
O15 N25 O14 116.5(7) . .
O13 N25 O14 118.4(6) . .
O6 Sr1 O1 80.88(12) 2_765 1_455
O6 Sr1 O4 133.50(12) 2_765 .
O1 Sr1 O4 144.43(12) 1_455 .
O6 Sr1 O2W 138.31(13) 2_765 .
O1 Sr1 O2W 74.74(12) 1_455 .
O4 Sr1 O2W 80.37(13) . .
O6 Sr1 O6W 70.90(13) 2_765 .
O1 Sr1 O6W 104.65(14) 1_455 .
O4 Sr1 O6W 83.57(13) . .
O2W Sr1 O6W 147.90(14) . .
O6 Sr1 O5W 125.57(14) 2_765 .
O1 Sr1 O5W 73.81(13) 1_455 .
O4 Sr1 O5W 76.88(13) . .
O2W Sr1 O5W 79.11(15) . .
O6W Sr1 O5W 70.24(16) . .
O6 Sr1 O1W 70.91(12) 2_765 .
O1 Sr1 O1W 145.83(12) 1_455 .
O4 Sr1 O1W 68.37(12) . .
O2W Sr1 O1W 114.65(13) . .
O6W Sr1 O1W 84.30(15) . .
O5W Sr1 O1W 138.86(13) . .
O6 Sr1 O4W 73.94(13) 2_765 .
O1 Sr1 O4W 85.03(13) 1_455 .
O4 Sr1 O4W 110.33(13) . .
O2W Sr1 O4W 70.74(14) . .
O6W Sr1 O4W 141.28(15) . .
O5W Sr1 O4W 146.85(15) . .
O1W Sr1 O4W 69.17(13) . .
O9 Sr2 O3W 81.54(14) 1_655 .
O9 Sr2 O8W 96.96(18) 1_655 .
O3W Sr2 O8W 147.30(18) . .
O9 Sr2 O8 80.38(12) 1_655 1_655
O3W Sr2 O8 136.36(15) . 1_655
O8W Sr2 O8 74.44(16) . 1_655
O9 Sr2 O12 145.71(12) 1_655 .
O3W Sr2 O12 79.18(13) . .
O8W Sr2 O12 84.67(17) . .
O8 Sr2 O12 132.14(12) 1_655 .
O9 Sr2 O10W 146.46(19) 1_655 .
O3W Sr2 O10W 104.4(2) . .
O8W Sr2 O10W 94.8(2) . .
O8 Sr2 O10W 72.7(2) 1_655 .
O12 Sr2 O10W 66.62(18) . .
O9 Sr2 O7W 73.47(15) 1_655 .
O3W Sr2 O7W 74.93(18) . .
O8W Sr2 O7W 73.39(18) . .
O8 Sr2 O7W 135.17(16) 1_655 .
O12 Sr2 O7W 74.26(15) . .
O10W Sr2 O7W 140.1(2) . .
O9 Sr2 O9W 89.57(18) 1_655 .
O3W Sr2 O9W 69.12(18) . .
O8W Sr2 O9W 143.53(18) . .
O8 Sr2 O9W 71.38(15) 1_655 .
O12 Sr2 O9W 109.34(17) . .
O10W Sr2 O9W 63.3(2) . .
O7W Sr2 O9W 142.12(19) . .
O9 Sr2 O10B 139.8(2) 1_655 .
O3W Sr2 O10B 128.7(3) . .
O8W Sr2 O10B 71.6(3) . .
O8 Sr2 O10B 59.5(2) 1_655 .
O12 Sr2 O10B 73.2(2) . .
O10W Sr2 O10B 24.5(2) . .
O7W Sr2 O10B 133.7(2) . .
O9W Sr2 O10B 80.4(3) . .
O1 C1 N2 126.1(5) . .
O1 C1 N1 125.2(5) . .
N2 C1 N1 108.7(5) . .
N1 C2 N3 114.9(4) . .
N1 C2 C3 102.9(4) . .
N3 C2 C3 103.4(4) . .
N1 C2 H2 111.7 . .
N3 C2 H2 111.7 . .
C3 C2 H2 111.7 . .
N2 C3 N4 114.1(4) . .
N2 C3 C2 103.7(4) . .
N4 C3 C2 103.2(4) . .
N2 C3 H3 111.8 . .
N4 C3 H3 111.8 . .
C2 C3 H3 111.8 . .
O4 C4 N4 125.2(5) . .
O4 C4 N3 125.6(5) . .
N4 C4 N3 109.1(4) . .
N5 C5 N2 113.5(4) . .
N5 C5 H5A 108.9 . .
N2 C5 H5A 108.9 . .
N5 C5 H5B 108.9 . .
N2 C5 H5B 108.9 . .
H5A C5 H5B 107.7 . .
N7 C6 N4 114.2(4) . .
N7 C6 H6A 108.7 . .
N4 C6 H6A 108.7 . .
N7 C6 H6B 108.7 . .
N4 C6 H6B 108.7 . .
H6A C6 H6B 107.6 . .
O2 C7 N5 125.5(5) . .
O2 C7 N6 125.1(5) . .
N5 C7 N6 109.4(4) . .
N5 C8 N7 112.7(4) . .
N5 C8 C19 111.6(4) . .
N7 C8 C19 111.8(4) . .
N5 C8 C9 102.8(4) . .
N7 C8 C9 102.3(4) . .
C19 C8 C9 115.0(4) . .
N8 C9 N6 113.2(4) . .
N8 C9 C20 111.7(4) . .
N6 C9 C20 111.6(4) . .
N8 C9 C8 102.1(4) . .
N6 C9 C8 102.2(4) . .
C20 C9 C8 115.4(4) . .
O5 C10 N7 125.6(5) . .
O5 C10 N8 124.4(5) . .
N7 C10 N8 110.0(4) . .
N9 C11 N6 114.0(4) . .
N9 C11 H11A 108.8 . .
N6 C11 H11A 108.8 . .
N9 C11 H11B 108.8 . .
N6 C11 H11B 108.8 . .
H11A C11 H11B 107.7 . .
N11 C12 N8 113.6(4) . .
N11 C12 H12A 108.8 . .
N8 C12 H12A 108.8 . .
N11 C12 H12B 108.8 . .
N8 C12 H12B 108.8 . .
H12A C12 H12B 107.7 . .
O3 C13 N10 127.4(5) . .
O3 C13 N9 124.4(5) . .
N10 C13 N9 108.2(5) . .
N11 C14 N9 113.6(4) . .
N11 C14 C15 102.9(4) . .
N9 C14 C15 102.9(4) . .
N11 C14 H14 112.2 . .
N9 C14 H14 112.2 . .
C15 C14 H14 112.2 . .
N12 C15 N10 114.3(4) . .
N12 C15 C14 103.5(4) . .
N10 C15 C14 103.8(4) . .
N12 C15 H15 111.6 . .
N10 C15 H15 111.6 . .
C14 C15 H15 111.6 . .
O6 C16 N11 125.8(5) . .
O6 C16 N12 124.9(5) . .
N11 C16 N12 109.2(4) . .
N3 C17 N10 114.5(4) 2_865 .
N3 C17 H17A 108.6 2_865 .
N10 C17 H17A 108.6 . .
N3 C17 H17B 108.6 2_865 .
N10 C17 H17B 108.6 . .
H17A C17 H17B 107.6 . .
N12 C18 N1 115.7(4) . 2_865
N12 C18 H18A 108.4 . .
N1 C18 H18A 108.4 2_865 .
N12 C18 H18B 108.4 . .
N1 C18 H18B 108.4 2_865 .
H18A C18 H18B 107.4 . .
C8 C19 H19A 109.5 . .
C8 C19 H19B 109.5 . .
H19A C19 H19B 109.5 . .
C8 C19 H19C 109.5 . .
H19A C19 H19C 109.5 . .
H19B C19 H19C 109.5 . .
C9 C20 H20A 109.5 . .
C9 C20 H20B 109.5 . .
H20A C20 H20B 109.5 . .
C9 C20 H20C 109.5 . .
H20A C20 H20C 109.5 . .
H20B C20 H20C 109.5 . .
O7 C21 N13 125.5(5) . .
O7 C21 N14 125.4(5) . .
N13 C21 N14 109.0(5) . .
N13 C22 N15 113.9(4) . .
N13 C22 C39 112.0(4) . .
N15 C22 C39 110.9(4) . .
N13 C22 C23 102.2(4) . .
N15 C22 C23 102.0(4) . .
C39 C22 C23 115.3(4) . .
N14 C23 N16 112.7(4) . .
N14 C23 C40 111.2(4) . .
N16 C23 C40 111.6(4) . .
N14 C23 C22 102.2(4) . .
N16 C23 C22 102.8(4) . .
C40 C23 C22 115.8(5) . .
O10 C24 N15 125.2(5) . .
O10 C24 N16 125.6(5) . .
N15 C24 N16 109.1(5) . .
N17 C25 N14 113.4(4) . .
N17 C25 H25A 108.9 . .
N14 C25 H25A 108.9 . .
N17 C25 H25B 108.9 . .
N14 C25 H25B 108.9 . .
H25A C25 H25B 107.7 . .
N19 C26 N16 114.4(4) . .
N19 C26 H26A 108.7 . .
N16 C26 H26A 108.7 . .
N19 C26 H26B 108.7 . .
N16 C26 H26B 108.7 . .
H26A C26 H26B 107.6 . .
O8 C27 N18 127.0(5) . .
O8 C27 N17 125.5(5) . .
N18 C27 N17 107.5(5) . .
N19 C28 N17 114.1(4) . .
N19 C28 C29 104.3(4) . .
N17 C28 C29 102.4(4) . .
N19 C28 H28 111.8 . .
N17 C28 H28 111.8 . .
C29 C28 H28 111.8 . .
N18 C29 N20 113.6(4) . .
N18 C29 C28 103.2(4) . .
N20 C29 C28 102.3(4) . .
N18 C29 H29 112.3 . .
N20 C29 H29 112.3 . .
C28 C29 H29 112.3 . .
O11 C30 N19 124.8(5) . .
O11 C30 N20 125.7(5) . .
N19 C30 N20 109.6(5) . .
N21 C31 N18 113.6(4) . .
N21 C31 H31A 108.8 . .
N18 C31 H31A 108.8 . .
N21 C31 H31B 108.8 . .
N18 C31 H31B 108.8 . .
H31A C31 H31B 107.7 . .
N23 C32 N20 114.1(4) . .
N23 C32 H32A 108.7 . .
N20 C32 H32A 108.7 . .
N23 C32 H32B 108.7 . .
N20 C32 H32B 108.7 . .
H32A C32 H32B 107.6 . .
O9 C33 N21 125.7(5) . .
O9 C33 N22 125.0(5) . .
N21 C33 N22 109.3(4) . .
N21 C34 N23 115.1(4) . .
N21 C34 C35 103.6(4) . .
N23 C34 C35 103.1(4) . .
N21 C34 H34 111.5 . .
N23 C34 H34 111.5 . .
C35 C34 H34 111.5 . .
N24 C35 N22 113.9(4) . .
N24 C35 C34 103.1(4) . .
N22 C35 C34 102.5(4) . .
N24 C35 H35 112.2 . .
N22 C35 H35 112.2 . .
C34 C35 H35 112.2 . .
O12 C36 N24 126.3(5) . .
O12 C36 N23 125.2(5) . .
N24 C36 N23 108.5(5) . .
N22 C37 N15 113.0(4) . 2_976
N22 C37 H37A 109.0 . .
N15 C37 H37A 109.0 2_976 .
N22 C37 H37B 109.0 . .
N15 C37 H37B 109.0 2_976 .
H37A C37 H37B 107.8 . .
N24 C38 N13 114.8(4) . 2_976
N24 C38 H38A 108.6 . .
N13 C38 H38A 108.6 2_976 .
N24 C38 H38B 108.6 . .
N13 C38 H38B 108.6 2_976 .
H38A C38 H38B 107.5 . .
C22 C39 H39A 109.5 . .
C22 C39 H39B 109.5 . .
H39A C39 H39B 109.5 . .
C22 C39 H39C 109.5 . .
H39A C39 H39C 109.5 . .
H39B C39 H39C 109.5 . .
C23 C40 H40A 109.5 . .
C23 C40 H40B 109.5 . .
H40A C40 H40B 109.5 . .
C23 C40 H40C 109.5 . .
H40A C40 H40C 109.5 . .
H40B C40 H40C 109.5 . .
C1 N1 C18 123.9(4) . 2_865
C1 N1 C2 112.2(4) . .
C18 N1 C2 123.7(4) 2_865 .
C1 N2 C3 111.7(4) . .
C1 N2 C5 121.3(4) . .
C3 N2 C5 121.7(4) . .
C4 N3 C17 123.6(4) . 2_865
C4 N3 C2 111.2(4) . .
C17 N3 C2 123.5(4) 2_865 .
C4 N4 C3 112.6(4) . .
C4 N4 C6 124.3(4) . .
C3 N4 C6 122.9(4) . .
C7 N5 C5 121.4(4) . .
C7 N5 C8 112.5(4) . .
C5 N5 C8 125.6(4) . .
C7 N6 C11 120.5(4) . .
C7 N6 C9 113.0(4) . .
C11 N6 C9 126.0(4) . .
C10 N7 C6 121.4(4) . .
C10 N7 C8 112.7(4) . .
C6 N7 C8 125.5(4) . .
C10 N8 C12 122.5(4) . .
C10 N8 C9 112.9(4) . .
C12 N8 C9 124.6(4) . .
C13 N9 C11 123.8(4) . .
C13 N9 C14 112.5(4) . .
C11 N9 C14 123.7(4) . .
C13 N10 C17 122.3(4) . .
C13 N10 C15 111.3(4) . .
C17 N10 C15 122.1(4) . .
C16 N11 C12 122.1(4) . .
C16 N11 C14 112.0(4) . .
C12 N11 C14 121.6(4) . .
C16 N12 C18 124.6(4) . .
C16 N12 C15 111.5(4) . .
C18 N12 C15 123.9(4) . .
C21 N13 C22 113.4(4) . .
C21 N13 C38 121.1(4) . 2_976
C22 N13 C38 125.6(4) . 2_976
C21 N14 C23 113.0(4) . .
C21 N14 C25 120.6(5) . .
C23 N14 C25 125.7(4) . .
C24 N15 C37 121.7(4) . 2_976
C24 N15 C22 112.9(4) . .
C37 N15 C22 124.8(4) 2_976 .
C24 N16 C26 121.5(5) . .
C24 N16 C23 112.8(4) . .
C26 N16 C23 125.5(4) . .
C27 N17 C25 122.5(5) . .
C27 N17 C28 112.8(5) . .
C25 N17 C28 123.0(5) . .
C27 N18 C29 114.1(4) . .
C27 N18 C31 122.3(5) . .
C29 N18 C31 123.4(5) . .
C30 N19 C26 123.8(5) . .
C30 N19 C28 112.0(5) . .
C26 N19 C28 123.6(4) . .
C30 N20 C32 123.3(5) . .
C30 N20 C29 111.5(4) . .
C32 N20 C29 123.6(4) . .
C33 N21 C31 124.3(4) . .
C33 N21 C34 112.3(4) . .
C31 N21 C34 122.8(4) . .
C33 N22 C37 122.9(4) . .
C33 N22 C35 112.0(4) . .
C37 N22 C35 121.6(4) . .
C36 N23 C32 122.6(5) . .
C36 N23 C34 112.0(4) . .
C32 N23 C34 123.3(4) . .
C36 N24 C38 123.2(4) . .
C36 N24 C35 113.0(4) . .
C38 N24 C35 122.8(4) . .
C1 O1 Sr1 153.4(4) . 1_655
C4 O4 Sr1 143.7(3) . .
C16 O6 Sr1 152.9(4) . 2_765
C27 O8 Sr2 154.2(4) . 1_455
C33 O9 Sr2 152.7(4) . 1_455
C36 O12 Sr2 140.8(3) . .

loop_
_geom_bond_atom_site_label_1
_geom_bond_atom_site_label_2
_geom_bond_distance
_geom_bond_site_symmetry_2
O1W Sr1 2.610(4) .
O2W Sr1 2.556(4) .
O3W Sr2 2.558(5) .
O4W Sr1 2.649(4) .
O5W Sr1 2.599(4) .
O6W Sr1 2.574(4) .
O7W Sr2 2.618(5) .
O8W Sr2 2.559(6) .
O9W Sr2 2.645(6) .
O10W Sr2 2.609(8) .
O10B Sr2 2.703(9) .
N25 O15 1.154(9) .
N25 O13 1.178(7) .
N25 O14 1.294(7) .
Sr1 O6 2.542(4) 2_765
Sr1 O1 2.544(4) 1_455
Sr1 O4 2.553(4) .
Sr2 O9 2.526(4) 1_655
Sr2 O8 2.581(4) 1_655
Sr2 O12 2.581(4) .
C1 O1 1.227(6) .
C1 N2 1.354(7) .
C1 N1 1.362(7) .
C2 N1 1.444(6) .
C2 N3 1.467(6) .
C2 C3 1.535(7) .
C2 H2 0.9900 .
C3 N2 1.444(7) .
C3 N4 1.457(6) .
C3 H3 0.9900 .
C4 O4 1.236(6) .
C4 N4 1.350(7) .
C4 N3 1.368(7) .
C5 N5 1.427(7) .
C5 N2 1.475(7) .
C5 H5A 0.9800 .
C5 H5B 0.9800 .
C6 N7 1.438(7) .
C6 N4 1.470(7) .
C6 H6A 0.9800 .
C6 H6B 0.9800 .
C7 O2 1.220(6) .
C7 N5 1.364(7) .
C7 N6 1.374(7) .
C8 N5 1.475(7) .
C8 N7 1.480(6) .
C8 C19 1.537(8) .
C8 C9 1.598(7) .
C9 N8 1.461(6) .
C9 N6 1.470(6) .
C9 C20 1.486(8) .
C10 O5 1.243(6) .
C10 N7 1.342(6) .
C10 N8 1.370(7) .
C11 N9 1.440(7) .
C11 N6 1.442(7) .
C11 H11A 0.9800 .
C11 H11B 0.9800 .
C12 N11 1.447(7) .
C12 N8 1.450(6) .
C12 H12A 0.9800 .
C12 H12B 0.9800 .
C13 O3 1.212(7) .
C13 N10 1.372(7) .
C13 N9 1.386(7) .
C14 N11 1.451(7) .
C14 N9 1.456(7) .
C14 C15 1.552(8) .
C14 H14 0.9900 .
C15 N12 1.448(7) .
C15 N10 1.466(7) .
C15 H15 0.9900 .
C16 O6 1.225(6) .
C16 N11 1.360(7) .
C16 N12 1.371(7) .
C17 N3 1.441(7) 2_865
C17 N10 1.442(7) .
C17 H17A 0.9800 .
C17 H17B 0.9800 .
C18 N12 1.415(7) .
C18 N1 1.441(7) 2_865
C18 H18A 0.9800 .
C18 H18B 0.9800 .
C19 H19A 0.9700 .
C19 H19B 0.9700 .
C19 H19C 0.9700 .
C20 H20A 0.9700 .
C20 H20B 0.9700 .
C20 H20C 0.9700 .
C21 O7 1.235(6) .
C21 N13 1.345(7) .
C21 N14 1.355(7) .
C22 N13 1.461(7) .
C22 N15 1.484(7) .
C22 C39 1.519(8) .
C22 C23 1.578(7) .
C23 N14 1.464(7) .
C23 N16 1.468(7) .
C23 C40 1.504(8) .
C24 O10 1.212(6) .
C24 N15 1.353(7) .
C24 N16 1.365(7) .
C25 N17 1.451(7) .
C25 N14 1.465(7) .
C25 H25A 0.9800 .
C25 H25B 0.9800 .
C26 N19 1.435(7) .
C26 N16 1.458(7) .
C26 H26A 0.9800 .
C26 H26B 0.9800 .
C27 O8 1.213(6) .
C27 N18 1.348(7) .
C27 N17 1.381(7) .
C28 N19 1.444(7) .
C28 N17 1.456(7) .
C28 C29 1.557(8) .
C28 H28 0.9900 .
C29 N18 1.439(7) .
C29 N20 1.469(7) .
C29 H29 0.9900 .
C30 O11 1.233(7) .
C30 N19 1.357(7) .
C30 N20 1.374(7) .
C31 N21 1.429(7) .
C31 N18 1.459(7) .
C31 H31A 0.9800 .
C31 H31B 0.9800 .
C32 N23 1.444(7) .
C32 N20 1.448(7) .
C32 H32A 0.9800 .
C32 H32B 0.9800 .
C33 O9 1.229(6) .
C33 N21 1.363(7) .
C33 N22 1.365(7) .
C34 N21 1.441(7) .
C34 N23 1.458(7) .
C34 C35 1.568(7) .
C34 H34 0.9900 .
C35 N24 1.444(7) .
C35 N22 1.458(7) .
C35 H35 0.9900 .
C36 O12 1.237(6) .
C36 N24 1.368(7) .
C36 N23 1.375(7) .
C37 N22 1.450(7) .
C37 N15 1.460(7) 2_976
C37 H37A 0.9800 .
C37 H37B 0.9800 .
C38 N24 1.434(7) .
C38 N13 1.476(7) 2_976
C38 H38A 0.9800 .
C38 H38B 0.9800 .
C39 H39A 0.9700 .
C39 H39B 0.9700 .
C39 H39C 0.9700 .
C40 H40A 0.9700 .
C40 H40B 0.9700 .
C40 H40C 0.9700 .
N1 C18 1.441(7) 2_865
N3 C17 1.441(7) 2_865
N13 C38 1.476(7) 2_976
N15 C37 1.460(7) 2_976
O1 Sr1 2.544(4) 1_655
O6 Sr1 2.542(4) 2_765
O8 Sr2 2.581(4) 1_455
O9 Sr2 2.526(4) 1_455

loop_
_platon_squeeze_void_nr
_platon_squeeze_void_average_x
_platon_squeeze_void_average_y
_platon_squeeze_void_average_z
_platon_squeeze_void_volume
_platon_squeeze_void_count_electrons
_platon_squeeze_void_content
1 -0.158 0.532 0.298 40 19 ' '
2 0.000 1.000 0.500 90 14 ' '
3 0.158 0.468 0.702 40 19 ' '
4 0.199 0.092 0.816 55 20 ' '
5 0.472 0.217 0.294 46 19 ' '
6 0.500 0.500 0.000 91 20 ' '
7 0.528 0.783 0.706 46 19 ' '
8 0.800 -0.092 0.184 55 20 ' '
